data_4329013
loop_
_publ_author_name
'Igor L. Shukaev'
'Vera V. Butova'

_publ_contact_author_email IShukaev@sfedu.ru
_publ_contact_author_name 'Shukaev, I.'
_publ_section_title
;
 New P2 Compound with Brucite-Like Layers: Potassium Lithiostannate
;
_journal_name_full 'Inorganic Chemistry'
_journal_page_first 4931
_journal_page_last 4937
_journal_paper_doi 10.1021/ic201952x
_journal_volume 51
_journal_year 2012
_chemical_formula_moiety 'K0.72 Li0.24 O2 Sn0.76'
_chemical_formula_structural 'K0.72 Li0.24 O2 Sn0.76'
_chemical_formula_sum 'K0.72 Li0.24 O2 Sn0.76'
_chemical_formula_weight 152
_chemical_name_common 'Potassium Lithiostannate'
_chemical_name_systematic ' Potassium Lithiostannate'
_space_group_IT_number 194
_symmetry_cell_setting hexagonal
_symmetry_space_group_name_Hall '-P 6c 2c'
_symmetry_space_group_name_H-M 'P 63/m m c'
_audit_creation_method 'Jana2006 Version : 31/05/2010'
_cell_angle_alpha 90
_cell_angle_beta 90
_cell_angle_gamma 120
_cell_formula_units_Z 1
_cell_length_a 3.09884(16)
_cell_length_b 3.09884(16)
_cell_length_c 12.566(2)
_cell_measurement_temperature 293
_cell_volume 104.502(18)
_diffrn_ambient_temperature 293
_diffrn_measurement_device ARL-ARLXtra
_diffrn_measurement_device_type diffractometer
_diffrn_radiation_monochromator CuK?
_diffrn_radiation_type X-ray
_diffrn_radiation_wavelength 1.5406
_exptl_absorpt_coefficient_mu 43.425
_exptl_crystal_density_diffrn 2.415
_exptl_crystal_F_000 140
_pd_char_colour white
_pd_meas_2theta_range_inc 0.02
_pd_meas_2theta_range_max 69.800
_pd_meas_2theta_range_min 4.000
_pd_meas_number_of_points 3291
_pd_proc_2theta_range_inc 0.02
_pd_proc_2theta_range_max 69.8
_pd_proc_2theta_range_min 4
_pd_proc_ls_background_function '36 Chebyshev polynoms'
_pd_proc_ls_pref_orient_corr 'March & Dollase'
_pd_proc_ls_profile_function Pseudo-Voigt
_pd_proc_ls_prof_R_factor 0.0592
_pd_proc_ls_prof_wR_expected 0.0868
_pd_proc_ls_prof_wR_factor 0.0868
_refine_ls_number_constraints 11
_refine_ls_number_parameters 41
_refine_ls_number_restraints 0
_refine_ls_shift/su_max 1.3050
_refine_ls_shift/su_mean 0.1454
_refine_ls_weighting_scheme sigma
_cod_data_source_file ic201952x_si_002.cif
_cod_data_source_block (I)
_cod_original_cell_volume 104.50(2)
_cod_original_sg_symbol_Hall '-P 6c;-2c'
_cod_database_code 4329013
_cod_database_fobs_code 4329013

loop_
_symmetry_equiv_pos_site_id
_symmetry_equiv_pos_as_xyz
1 x,y,z
2 -y,x-y,z
3 -x+y,-x,z
4 -x,-y,z+1/2
5 y,-x+y,z+1/2
6 x-y,x,z+1/2
7 y,x,-z
8 x-y,-y,-z
9 -x,-x+y,-z
10 -y,-x,-z+1/2
11 -x+y,y,-z+1/2
12 x,x-y,-z+1/2
13 -x,-y,-z
14 y,-x+y,-z
15 x-y,x,-z
16 x,y,-z+1/2
17 -y,x-y,-z+1/2
18 -x+y,-x,-z+1/2
19 -y,-x,z
20 -x+y,y,z
21 x,x-y,z
22 y,x,z+1/2
23 x-y,-y,z+1/2
24 -x,-x+y,z+1/2

loop_
_atom_site_label
_atom_site_type_symbol
_atom_site_fract_x
_atom_site_fract_y
_atom_site_fract_z
_atom_site_adp_type
_atom_site_U_iso_or_equiv
_atom_site_symmetry_multiplicity
_atom_site_occupancy
_atom_site_calc_flag
Sn Sn 0 0 0 Uani 0.0271 2 0.76 d
K1 K 0 0 0.209571 Uani 0.0198 4 0.1722 d
K2 K 0.250214 0.500428 0.75 Uani 0.02 6 0.1506 d
O O 0.333333 0.666667 0.072404 Uiso 0.0161 4 1 d
Li Li 0 0 0 Uiso 0.0(3) 2 0.2(3) d

loop_
_atom_site_aniso_label
_atom_site_aniso_type_symbol
_atom_site_aniso_U_11
_atom_site_aniso_U_22
_atom_site_aniso_U_33
_atom_site_aniso_U_12
_atom_site_aniso_U_13
_atom_site_aniso_U_23
Sn Sn 0.008051 0.008051 0.065269 0.004025 0 0
K1 K 0.036147 0.036147 -0.012923 0.018073 0 0
K2 K 0.031573 0.021626 0.003566 0.010813 0 0

loop_
_atom_type_symbol
_atom_type_scat_dispersion_real
_atom_type_scat_dispersion_imag
_atom_type_scat_source
K 0.386 1.072 'International Tables Vol C tables 4.2.6.8 and 6.1.1.1'
Li 0.001 0.000 'International Tables Vol C tables 4.2.6.8 and 6.1.1.1'
Sn 0.037 5.510 'International Tables Vol C tables 4.2.6.8 and 6.1.1.1'
O 0.052 0.034 'International Tables Vol C tables 4.2.6.8 and 6.1.1.1'

loop_
_geom_bond_atom_site_label_1
_geom_bond_atom_site_label_2
_geom_bond_site_symmetry_2
_geom_bond_distance
_geom_bond_publ_flag
Sn Sn 1_445 3.0986(13) yes
Sn Sn 1_455 3.0986(9) yes
Sn Sn 1_545 3.0986(9) yes
Sn Sn 1_565 3.0986(9) yes
Sn Sn 1_655 3.0986(9) yes
Sn Sn 1_665 3.0986(13) yes
Sn K1 . 3.1415 yes
Sn K1 4_554 3.1415 yes
Sn K2 1_444 3.6152(3) yes
Sn K2 1_544 3.61516(12) yes
Sn K2 1_554 3.6152(3) yes
Sn K2 4_554 3.6152(3) yes
Sn K2 4_564 3.61516(12) yes
Sn K2 4_664 3.6152(3) yes
Sn O 1_445 2.0105(6) yes
Sn O 1_545 2.0105(2) yes
Sn O . 2.0105(6) yes
Sn O 7_445 2.0105(6) yes
Sn O 7_455 2.0105(2) yes
Sn O 7_555 2.0105(6) yes
K1 K1 1_445 3.0986(13) yes
K1 K1 1_455 3.0986(9) yes
K1 K1 1_545 3.0986(9) yes
K1 K1 1_565 3.0986(9) yes
K1 K1 1_655 3.0986(9) yes
K1 K1 1_665 3.0986(13) yes
K1 K2 4_444 4.733(2) yes
K1 K2 4_454 3.5780(14) yes
K1 K2 4_464 4.7333(10) yes
K1 K2 4_544 4.7333(16) yes
K1 K2 4_554 1.7890(7) yes
K1 K2 4_564 1.7890(2) yes
K1 K2 4_574 4.7333(10) yes
K1 K2 4_654 3.5780(5) yes
K1 K2 4_664 1.7890(7) yes
K1 K2 4_674 3.5780(14) yes
K1 K2 4_764 4.7333(16) yes
K1 K2 4_774 4.733(2) yes
K1 O 1_445 2.8544(4) yes
K1 O 1_545 2.85437(16) yes
K1 O . 2.8544(4) yes
K1 O 10_555 2.8544(4) yes
K1 O 10_655 2.85437(16) yes
K1 O 10_665 2.8544(4) yes
K2 K2 1_445 3.0986(13) yes
K2 K2 1_455 3.0986(9) yes
K2 K2 1_545 3.0986(9) yes
K2 K2 1_565 3.0986(9) yes
K2 K2 1_655 3.0986(9) yes
K2 K2 1_665 3.0986(13) yes
K2 O 4_565 2.8544(4) yes
K2 O 4_665 2.85437(16) yes
K2 O 4_675 2.8544(4) yes
K2 O 7_456 2.8544(4) yes
K2 O 7_556 2.85437(16) yes
K2 O 7_566 2.8544(4) yes
